data_2021336
loop_
_publ_author_name
'Truong, Khai-Nghi'
'Meven, Martin'
'Englert, Ulli'

_publ_section_title
;
 Proton disorder in a short intramolecular hydrogen bond investigated by
 single-crystal neutron diffraction at 2.5 and 170K
;
_journal_coeditor_code LG3228
_journal_issue 12
_journal_name_full 'Acta Crystallographica Section C'
_journal_page_first
;
;
_journal_paper_doi 10.1107/S2053229618015164
_journal_volume 74
_journal_year 2018
_chemical_formula_iupac 'C12 H15 N O2'
_chemical_formula_moiety 'C12 H15 N O2'
_chemical_formula_sum 'C12 H15 N O2'
_chemical_formula_weight 205.25
_chemical_name_common '1, X-ray data at 170 K'
_chemical_name_systematic
;
3-[2-(Pyridin-4-yl)ethyl]pentane-2,4-dione
;
_space_group_crystal_system monoclinic
_space_group_IT_number 15
_space_group_name_Hall '-C 2yc'
_space_group_name_H-M_alt 'C 1 2/c 1'
_symmetry_space_group_name_Hall '-C 2yc'
_symmetry_space_group_name_H-M 'C 1 2/c 1'
_atom_sites_solution_hydrogens mixed
_audit_creation_method SHELXL-2013
_cell_angle_alpha 90
_cell_angle_beta 91.8760(10)
_cell_angle_gamma 90
_cell_formula_units_Z 8
_cell_length_a 8.8583(7)
_cell_length_b 11.1031(9)
_cell_length_c 22.4335(18)
_cell_measurement_reflns_used 2722
_cell_measurement_temperature 170(2)
_cell_measurement_theta_max 29.87
_cell_measurement_theta_min 2.94
_cell_volume 2205.3(3)
_computing_cell_refinement
;
SMART (Bruker, 2001)
;
_computing_data_collection
;
SMART (Bruker, 2001)
;
_computing_data_reduction
;
SAINT-Plus (Bruker, 2009)
;
_computing_molecular_graphics
;
PLATON (Spek, 2009)
;
_computing_publication_material
;
SHELXL2013 (Sheldrick, 2015)
;
_computing_structure_refinement
;
SHELXL2013 (Sheldrick, 2015)
;
_computing_structure_solution
;
SHELXS2013 (Sheldrick, 2008)
;
_diffrn_ambient_temperature 170(2)
_diffrn_measured_fraction_theta_full 0.999
_diffrn_measured_fraction_theta_max 0.963
_diffrn_measurement_device_type 'Bruker APEX CCD area detector'
_diffrn_measurement_method '/w scans'
_diffrn_radiation_monochromator 'multilayer optics'
_diffrn_radiation_source 'Incoatec microsource'
_diffrn_radiation_type MoK\a
_diffrn_radiation_wavelength 0.71073
_diffrn_reflns_av_R_equivalents 0.0326
_diffrn_reflns_av_unetI/netI 0.0256
_diffrn_reflns_limit_h_max 12
_diffrn_reflns_limit_h_min -12
_diffrn_reflns_limit_k_max 15
_diffrn_reflns_limit_k_min -15
_diffrn_reflns_limit_l_max 31
_diffrn_reflns_limit_l_min -31
_diffrn_reflns_number 16619
_diffrn_reflns_theta_full 25.242
_diffrn_reflns_theta_max 30.676
_diffrn_reflns_theta_min 1.817
_exptl_absorpt_coefficient_mu 0.084
_exptl_absorpt_correction_T_max 0.7461
_exptl_absorpt_correction_T_min 0.6556
_exptl_absorpt_correction_type multi-scan
_exptl_absorpt_process_details
;
(SADABS; Bruker, 2008)
;
_exptl_crystal_colour colourless
_exptl_crystal_density_diffrn 1.236
_exptl_crystal_description block
_exptl_crystal_F_000 880
_exptl_crystal_size_max 0.190
_exptl_crystal_size_mid 0.180
_exptl_crystal_size_min 0.180
_refine_diff_density_max 0.326
_refine_diff_density_min -0.186
_refine_ls_extinction_method none
_refine_ls_goodness_of_fit_ref 1.034
_refine_ls_hydrogen_treatment mixed
_refine_ls_matrix_type full
_refine_ls_number_parameters 145
_refine_ls_number_reflns 3290
_refine_ls_number_restraints 2
_refine_ls_restrained_S_all 1.034
_refine_ls_R_factor_all 0.0696
_refine_ls_R_factor_gt 0.0522
_refine_ls_shift/su_max 0.000
_refine_ls_shift/su_mean 0.000
_refine_ls_structure_factor_coef Fsqd
_refine_ls_weighting_details
;
w=1/[\s^2^(Fo^2^)+(0.0612P)^2^+1.7520P] where P=(Fo^2^+2Fc^2^)/3
;
_refine_ls_weighting_scheme calc
_refine_ls_wR_factor_gt 0.1338
_refine_ls_wR_factor_ref 0.1462
_reflns_number_gt 2517
_reflns_number_total 3290
_reflns_threshold_expression 'I > 2\s(I)'
_cod_data_source_file lg3228sup1.cif
_cod_data_source_block 1c
_cod_database_code 2021336
_shelx_space_group_comment
;
The symmetry employed for this shelxl refinement is uniquely defined
by the following loop, which should always be used as a source of
symmetry information in preference to the above space-group names.
They are only intended as comments.
;
_shelx_estimated_absorpt_t_min 0.984
_shelx_estimated_absorpt_t_max 0.985
_shelxl_version_number 20.13

loop_
_space_group_symop_operation_xyz
'x, y, z'
'-x, y, -z+1/2'
'x+1/2, y+1/2, z'
'-x+1/2, y+1/2, -z+1/2'
'-x, -y, -z'
'x, -y, z-1/2'
'-x+1/2, -y+1/2, -z'
'x+1/2, -y+1/2, z-1/2'

loop_
_atom_site_type_symbol
_atom_site_label
_atom_site_fract_x
_atom_site_fract_y
_atom_site_fract_z
_atom_site_U_iso_or_equiv
_atom_site_adp_type
_atom_site_calc_flag
_atom_site_occupancy
_atom_site_disorder_assembly
_atom_site_disorder_group
O O1 0.27842(13) 0.92577(9) 0.26044(5) 0.0380(3) Uani d 1 . .
O O2 0.44230(13) 1.03400(9) 0.33229(5) 0.0378(3) Uani d 1 . .
H H1O 0.323(4) 0.989(3) 0.2812(16) 0.045 Uiso d 0.52(4) A 1
H H2O 0.387(4) 1.006(4) 0.2999(14) 0.045 Uiso d 0.48(4) A 2
N N1 0.57646(14) 0.29558(10) 0.45184(6) 0.0331(3) Uani d 1 . .
C C1 0.21359(16) 0.72029(12) 0.26985(7) 0.0329(3) Uani d 1 . .
H H1A 0.1324 0.7017 0.2970 0.049 Uiso calc 1 . .
H H1B 0.2831 0.6518 0.2683 0.049 Uiso calc 1 . .
H H1C 0.1703 0.7361 0.2299 0.049 Uiso calc 1 . .
C C2 0.29770(15) 0.82926(11) 0.29186(6) 0.0262(3) Uani d 1 . .
C C3 0.39049(14) 0.82722(10) 0.34423(6) 0.0234(2) Uani d 1 . .
C C4 0.46042(15) 0.93521(11) 0.36250(6) 0.0286(3) Uani d 1 . .
C C5 0.55904(18) 0.94599(14) 0.41775(7) 0.0404(4) Uani d 1 . .
H H5A 0.6584 0.9112 0.4105 0.061 Uiso calc 1 . .
H H5B 0.5126 0.9026 0.4505 0.061 Uiso calc 1 . .
H H5C 0.5706 1.0311 0.4285 0.061 Uiso calc 1 . .
C C6 0.41244(15) 0.71189(11) 0.37912(6) 0.0256(3) Uani d 1 . .
H H6A 0.3188 0.6634 0.3754 0.031 Uiso calc 1 . .
H H6B 0.4298 0.7318 0.4218 0.031 Uiso calc 1 . .
C C7 0.54572(15) 0.63592(12) 0.35791(6) 0.0304(3) Uani d 1 . .
H H7A 0.5323 0.6206 0.3146 0.036 Uiso calc 1 . .
H H7B 0.6407 0.6818 0.3644 0.036 Uiso calc 1 . .
C C8 0.55836(14) 0.51731(11) 0.39040(6) 0.0255(3) Uani d 1 . .
C C9 0.65165(15) 0.50226(12) 0.44094(6) 0.0295(3) Uani d 1 . .
H H9 0.7110 0.5675 0.4559 0.035 Uiso calc 1 . .
C C10 0.65732(15) 0.39127(13) 0.46935(6) 0.0314(3) Uani d 1 . .
H H10 0.7230 0.3829 0.5034 0.038 Uiso calc 1 . .
C C11 0.48648(17) 0.31096(12) 0.40318(7) 0.0345(3) Uani d 1 . .
H H11 0.4277 0.2444 0.3894 0.041 Uiso calc 1 . .
C C12 0.47408(16) 0.41815(12) 0.37171(6) 0.0323(3) Uani d 1 . .
H H12 0.4082 0.4237 0.3375 0.039 Uiso calc 1 . .

loop_
_atom_site_aniso_label
_atom_site_aniso_U_11
_atom_site_aniso_U_22
_atom_site_aniso_U_33
_atom_site_aniso_U_12
_atom_site_aniso_U_13
_atom_site_aniso_U_23
O1 0.0505(6) 0.0258(5) 0.0370(6) -0.0012(4) -0.0122(5) 0.0088(4)
O2 0.0488(6) 0.0187(4) 0.0454(6) -0.0057(4) -0.0056(5) 0.0033(4)
N1 0.0365(6) 0.0254(6) 0.0371(7) 0.0055(5) -0.0018(5) 0.0067(5)
C1 0.0364(7) 0.0285(7) 0.0335(7) -0.0039(5) -0.0043(6) -0.0044(5)
C2 0.0303(6) 0.0203(6) 0.0280(6) 0.0011(5) 0.0000(5) 0.0009(5)
C3 0.0272(6) 0.0174(5) 0.0254(6) 0.0002(4) -0.0002(4) 0.0012(4)
C4 0.0308(6) 0.0229(6) 0.0322(7) -0.0004(5) -0.0001(5) -0.0010(5)
C5 0.0397(8) 0.0366(8) 0.0442(9) -0.0051(6) -0.0114(7) -0.0067(6)
C6 0.0307(6) 0.0202(5) 0.0260(6) 0.0032(5) 0.0008(5) 0.0035(4)
C7 0.0319(6) 0.0261(6) 0.0334(7) 0.0062(5) 0.0047(5) 0.0084(5)
C8 0.0273(6) 0.0223(6) 0.0271(6) 0.0066(5) 0.0027(5) 0.0024(5)
C9 0.0303(6) 0.0269(6) 0.0312(7) 0.0007(5) -0.0015(5) 0.0011(5)
C10 0.0308(6) 0.0338(7) 0.0293(7) 0.0040(5) -0.0033(5) 0.0067(5)
C11 0.0380(7) 0.0233(6) 0.0416(8) 0.0013(5) -0.0066(6) -0.0016(5)
C12 0.0366(7) 0.0288(6) 0.0309(7) 0.0065(5) -0.0079(5) 0.0008(5)

loop_
_atom_type_symbol
_atom_type_description
_atom_type_scat_dispersion_real
_atom_type_scat_dispersion_imag
_atom_type_scat_source
C C 0.0033 0.0016 'International Tables Vol C Tables 4.2.6.8 and 6.1.1.4'
H H 0.0000 0.0000 'International Tables Vol C Tables 4.2.6.8 and 6.1.1.4'
N N 0.0061 0.0033 'International Tables Vol C Tables 4.2.6.8 and 6.1.1.4'
O O 0.0106 0.0060 'International Tables Vol C Tables 4.2.6.8 and 6.1.1.4'

loop_
_geom_angle_atom_site_label_1
_geom_angle_atom_site_label_2
_geom_angle_atom_site_label_3
_geom_angle
C2 O1 H1O 108(3)
C4 O2 H2O 100(3)
C10 N1 C11 115.95(12)
C2 C1 H1A 109.5
C2 C1 H1B 109.5
H1A C1 H1B 109.5
C2 C1 H1C 109.5
H1A C1 H1C 109.5
H1B C1 H1C 109.5
O1 C2 C3 122.06(11)
O1 C2 C1 115.82(12)
C3 C2 C1 122.11(11)
C4 C3 C2 117.92(11)
C4 C3 C6 121.65(11)
C2 C3 C6 120.43(11)
O2 C4 C3 121.60(12)
O2 C4 C5 115.07(12)
C3 C4 C5 123.33(12)
C4 C5 H5A 109.5
C4 C5 H5B 109.5
H5A C5 H5B 109.5
C4 C5 H5C 109.5
H5A C5 H5C 109.5
H5B C5 H5C 109.5
C3 C6 C7 113.06(10)
C3 C6 H6A 109.0
C7 C6 H6A 109.0
C3 C6 H6B 109.0
C7 C6 H6B 109.0
H6A C6 H6B 107.8
C8 C7 C6 112.02(11)
C8 C7 H7A 109.2
C6 C7 H7A 109.2
C8 C7 H7B 109.2
C6 C7 H7B 109.2
H7A C7 H7B 107.9
C12 C8 C9 116.78(12)
C12 C8 C7 121.08(12)
C9 C8 C7 122.12(12)
C10 C9 C8 119.51(13)
C10 C9 H9 120.2
C8 C9 H9 120.2
N1 C10 C9 124.15(13)
N1 C10 H10 117.9
C9 C10 H10 117.9
N1 C11 C12 123.97(13)
N1 C11 H11 118.0
C12 C11 H11 118.0
C11 C12 C8 119.63(13)
C11 C12 H12 120.2
C8 C12 H12 120.2

loop_
_geom_bond_atom_site_label_1
_geom_bond_atom_site_label_2
_geom_bond_distance
O1 C2 1.2909(15)
O1 H1O 0.923(19)
O2 C4 1.2965(16)
O2 H2O 0.919(19)
N1 C10 1.3333(19)
N1 C11 1.3413(18)
C1 C2 1.4963(18)
C1 H1A 0.9800
C1 H1B 0.9800
C1 H1C 0.9800
C2 C3 1.4119(18)
C3 C4 1.4044(17)
C3 C6 1.5100(16)
C4 C5 1.498(2)
C5 H5A 0.9800
C5 H5B 0.9800
C5 H5C 0.9800
C6 C7 1.5390(18)
C6 H6A 0.9900
C6 H6B 0.9900
C7 C8 1.5077(17)
C7 H7A 0.9900
C7 H7B 0.9900
C8 C12 1.3874(19)
C8 C9 1.3910(18)
C9 C10 1.3876(18)
C9 H9 0.9500
C10 H10 0.9500
C11 C12 1.3864(19)
C11 H11 0.9500
C12 H12 0.9500

loop_
_geom_hbond_atom_site_label_D
_geom_hbond_atom_site_label_H
_geom_hbond_atom_site_label_A
_geom_hbond_distance_DH
_geom_hbond_distance_HA
_geom_hbond_distance_DA
_geom_hbond_angle_DHA
O1 H1O O2 0.923(19) 1.61(3) 2.4488(15) 149(4)
O2 H2O O1 0.919(19) 1.56(2) 2.4488(15) 161(4)

_cod_database_fobs_code 2021336
